data_7207653
loop_
_publ_author_name
'Rossi, Denise'
'Gelbrich, Thomas'
'Kahlenberg, Volker'
'Griesser, Ulrich J.'

_publ_section_title
;
 Supramolecular constructs and thermodynamic stability of four polymorphs
 and a co-crystal of pentobarbital (nembutal)
;
_journal_issue 7
_journal_name_full CrystEngComm
_journal_page_first 2494
_journal_paper_doi 10.1039/c2ce06659a
_journal_volume 14
_journal_year 2012
_chemical_formula_moiety 'C11 H18 N2 O3'
_chemical_formula_sum 'C11 H18 N2 O3'
_chemical_formula_weight 226.27
_chemical_name_common 'pentobarbital, nembutal'
_chemical_name_systematic
;

5-ethyl,5-(1-methylbutyl)barbituric acid
;
_space_group_IT_number 13
_symmetry_cell_setting monoclinic
_symmetry_space_group_name_Hall '-P 2yc'
_symmetry_space_group_name_H-M 'P 1 2/c 1'
_atom_sites_solution_hydrogens geom
_atom_sites_solution_primary direct
_atom_sites_solution_secondary difmap
_audit_creation_method SHELXL-97
_cell_angle_alpha 90.00
_cell_angle_beta 110.205(6)
_cell_angle_gamma 90.00
_cell_formula_units_Z 4
_cell_length_a 11.7361(6)
_cell_length_b 11.1568(9)
_cell_length_c 10.1886(6)
_cell_measurement_reflns_used 2641
_cell_measurement_temperature 173(2)
_cell_measurement_theta_max 67.1325
_cell_measurement_theta_min 3.9613
_cell_volume 1251.97(15)
_computing_cell_refinement
;
CrysAlisPro, Oxford Diffraction Ltd.,
;
_computing_data_collection
;
CrysAlisPro, Oxford Diffraction Ltd.,
;
_computing_data_reduction
;
CrysAlisPro, Oxford Diffraction Ltd.,
;
_computing_structure_refinement 'SHELXL-97 (Sheldrick, 1997)'
_computing_structure_solution 'SHELXS-97 (Sheldrick, 1990)'
_diffrn_ambient_temperature 173(2)
_diffrn_detector_area_resol_mean 10.3575
_diffrn_measured_fraction_theta_full 0.951
_diffrn_measured_fraction_theta_max 0.951
_diffrn_measurement_device_type 'Xcalibur, Ruby, Gemini ultra'
_diffrn_radiation_monochromator mirror
_diffrn_radiation_source 'Enhance Ultra (Cu) X-ray Source'
_diffrn_radiation_type 'Cu K\a'
_diffrn_radiation_wavelength 1.5418
_diffrn_reflns_av_R_equivalents 0.0596
_diffrn_reflns_av_sigmaI/netI 0.0541
_diffrn_reflns_limit_h_max 13
_diffrn_reflns_limit_h_min -13
_diffrn_reflns_limit_k_max 11
_diffrn_reflns_limit_k_min -13
_diffrn_reflns_limit_l_max 11
_diffrn_reflns_limit_l_min -12
_diffrn_reflns_number 6203
_diffrn_reflns_theta_full 66.50
_diffrn_reflns_theta_max 66.50
_diffrn_reflns_theta_min 5.64
_exptl_absorpt_coefficient_mu 0.722
_exptl_absorpt_correction_T_max 1.00000
_exptl_absorpt_correction_T_min 0.61046
_exptl_absorpt_correction_type multi-scan
_exptl_absorpt_process_details
;
CrysAlisPro, Oxford Diffraction Ltd.,
Empirical absorption correction using spherical harmonics,
implemented in SCALE3 ABSPACK scaling algorithm.
;
_exptl_crystal_colour colourless
_exptl_crystal_density_diffrn 1.200
_exptl_crystal_density_method 'not measured'
_exptl_crystal_description block
_exptl_crystal_F_000 488
_exptl_crystal_size_max 0.20
_exptl_crystal_size_mid 0.10
_exptl_crystal_size_min 0.10
_refine_diff_density_max 0.424
_refine_diff_density_min -0.229
_refine_diff_density_rms 0.050
_refine_ls_extinction_method none
_refine_ls_goodness_of_fit_ref 1.056
_refine_ls_hydrogen_treatment mixed
_refine_ls_matrix_type full
_refine_ls_number_parameters 162
_refine_ls_number_reflns 2098
_refine_ls_number_restraints 30
_refine_ls_restrained_S_all 1.062
_refine_ls_R_factor_all 0.1233
_refine_ls_R_factor_gt 0.0880
_refine_ls_shift/su_max 0.000
_refine_ls_shift/su_mean 0.000
_refine_ls_structure_factor_coef Fsqd
_refine_ls_weighting_details 'calc w=1/[\s^2^(Fo^2^)+(0.0100P)^2^+2.0000P] where P=(Fo^2^+2Fc^2^)/3'
_refine_ls_weighting_scheme calc
_refine_ls_wR_factor_gt 0.1612
_refine_ls_wR_factor_ref 0.1740
_reflns_number_gt 1330
_reflns_number_total 2098
_reflns_threshold_expression >2sigma(I)
_cod_data_source_file c2ce06659a.txt
_cod_data_source_block Nbtl-I
_cod_original_cell_volume 1251.97(14)
_cod_original_sg_symbol_H-M P2/c
_cod_database_code 7207653

loop_
_symmetry_equiv_pos_as_xyz
'x, y, z'
'-x, y, -z+1/2'
'-x, -y, -z'
'x, -y, z-1/2'

loop_
_atom_site_label
_atom_site_type_symbol
_atom_site_fract_x
_atom_site_fract_y
_atom_site_fract_z
_atom_site_U_iso_or_equiv
_atom_site_adp_type
_atom_site_occupancy
_atom_site_symmetry_multiplicity
_atom_site_calc_flag
_atom_site_refinement_flags
O2 O 0.4378(2) 0.1330(3) 0.5801(2) 0.0707(9) Uani 1 1 d .
O4 O 0.6623(2) 0.1344(3) 0.3032(2) 0.0749(10) Uani 1 1 d .
O6 O 0.8372(2) 0.2031(3) 0.7918(2) 0.0639(8) Uani 1 1 d .
N1 N 0.6397(2) 0.1645(3) 0.6844(3) 0.0496(8) Uani 1 1 d D
H1 H 0.641(4) 0.158(4) 0.7689(19) 0.080(14) Uiso 1 1 d D
N3 N 0.5519(2) 0.1499(3) 0.4432(3) 0.0522(9) Uani 1 1 d D
H3 H 0.4884(19) 0.151(3) 0.369(2) 0.049(10) Uiso 1 1 d D
C2 C 0.5378(3) 0.1489(4) 0.5715(3) 0.0484(9) Uani 1 1 d .
C4 C 0.6608(3) 0.1520(4) 0.4205(3) 0.0529(10) Uani 1 1 d .
C5 C 0.7753(3) 0.1805(3) 0.5422(3) 0.0570(11) Uani 1 1 d D
C6 C 0.7551(3) 0.1859(4) 0.6839(3) 0.0473(9) Uani 1 1 d .
C7 C 0.8721(3) 0.0839(4) 0.5527(4) 0.0773(17) Uani 1 1 d D
H7A H 0.8789 0.0735 0.4593 0.101(16) Uiso 1 1 calc R
H7B H 0.9514 0.1133 0.6167 0.071(12) Uiso 1 1 calc R
C8 C 0.8473(4) -0.0382(4) 0.6045(5) 0.0774(15) Uani 1 1 d D
H8A H 0.8493 -0.0310 0.7011 0.077(13) Uiso 1 1 calc R
H8B H 0.9095 -0.0953 0.6007 0.12(2) Uiso 1 1 calc R
H8C H 0.7671 -0.0668 0.5449 0.112(18) Uiso 1 1 calc R
C9 C 0.8238(4) 0.3031(4) 0.5188(5) 0.0800(14) Uani 1 1 d D
H9 H 0.8916 0.3217 0.6078 0.116(19) Uiso 1 1 calc R
C10 C 0.8805(5) 0.3060(6) 0.4048(6) 0.1003(18) Uani 1 1 d D
H10A H 0.8167 0.2978 0.3130 0.150 Uiso 1 1 calc R
H10B H 0.9384 0.2398 0.4190 0.150 Uiso 1 1 calc R
H10C H 0.9230 0.3823 0.4091 0.150 Uiso 1 1 calc R
C11 C 0.7299(5) 0.3990(4) 0.5047(6) 0.0987(18) Uani 1 1 d D
H11A H 0.6945 0.3874 0.5790 0.118 Uiso 1 1 calc R
H11B H 0.6637 0.3892 0.4135 0.118 Uiso 1 1 calc R
C12 C 0.7788(8) 0.5260(6) 0.5145(9) 0.148(3) Uani 1 1 d D
H12A H 0.8100 0.5418 0.4374 0.178 Uiso 1 1 calc R
H12B H 0.8457 0.5382 0.6046 0.178 Uiso 1 1 calc R
C13 C 0.6730(9) 0.6091(9) 0.5036(11) 0.215(5) Uani 1 1 d D
H13A H 0.6089 0.5981 0.4125 0.323 Uiso 1 1 calc R
H13B H 0.7010 0.6925 0.5130 0.323 Uiso 1 1 calc R
H13C H 0.6411 0.5902 0.5783 0.323 Uiso 1 1 calc R

loop_
_atom_site_aniso_label
_atom_site_aniso_U_11
_atom_site_aniso_U_22
_atom_site_aniso_U_33
_atom_site_aniso_U_23
_atom_site_aniso_U_13
_atom_site_aniso_U_12
O2 0.0313(12) 0.144(3) 0.0401(13) -0.0066(15) 0.0168(11) -0.0105(15)
O4 0.0318(12) 0.162(3) 0.0302(12) 0.0010(15) 0.0100(10) -0.0028(15)
O6 0.0362(13) 0.115(2) 0.0341(12) -0.0059(14) 0.0040(10) -0.0084(14)
N1 0.0320(13) 0.090(3) 0.0268(13) 0.0020(14) 0.0105(11) -0.0011(14)
N3 0.0261(13) 0.103(3) 0.0274(13) 0.0000(15) 0.0088(11) -0.0031(15)
C2 0.0288(16) 0.084(3) 0.0311(15) -0.0016(17) 0.0086(13) -0.0040(17)
C4 0.0296(16) 0.096(3) 0.0318(16) 0.0050(18) 0.0096(13) -0.0067(18)
C5 0.0302(16) 0.106(4) 0.0337(17) 0.0043(19) 0.0095(14) -0.0122(19)
C6 0.0316(16) 0.077(3) 0.0299(16) 0.0016(16) 0.0067(13) -0.0057(17)
C7 0.0236(16) 0.177(6) 0.0313(18) -0.006(2) 0.0099(14) 0.010(2)
C8 0.038(2) 0.114(4) 0.073(3) -0.021(3) 0.010(2) 0.003(2)
C9 0.072(3) 0.100(4) 0.065(3) 0.003(3) 0.020(2) -0.022(3)
C11 0.113(5) 0.088(4) 0.093(4) 0.006(3) 0.033(3) -0.031(4)
C12 0.154(7) 0.120(7) 0.169(8) 0.014(5) 0.054(6) -0.013(6)
C13 0.186(10) 0.183(10) 0.228(11) 0.084(9) 0.008(9) 0.054(9)
C10 0.097(4) 0.120(5) 0.097(4) 0.016(3) 0.050(3) -0.016(4)

loop_
_atom_type_symbol
_atom_type_description
_atom_type_scat_dispersion_real
_atom_type_scat_dispersion_imag
_atom_type_scat_source
C C 0.0181 0.0091 'International Tables Vol C Tables 4.2.6.8 and 6.1.1.4'
N N 0.0311 0.0180 'International Tables Vol C Tables 4.2.6.8 and 6.1.1.4'
O O 0.0492 0.0322 'International Tables Vol C Tables 4.2.6.8 and 6.1.1.4'
H H 0.0000 0.0000 'International Tables Vol C Tables 4.2.6.8 and 6.1.1.4'

loop_
_geom_angle_atom_site_label_1
_geom_angle_atom_site_label_2
_geom_angle_atom_site_label_3
_geom_angle
C2 N1 C6 126.9(3)
C2 N1 H1 123(3)
C6 N1 H1 110(3)
C2 N3 C4 125.8(3)
C2 N3 H3 119(2)
C4 N3 H3 115(2)
O2 C2 N1 123.2(3)
O2 C2 N3 120.4(3)
N1 C2 N3 116.4(3)
O4 C4 N3 119.5(3)
O4 C4 C5 121.8(3)
N3 C4 C5 118.6(3)
C4 C5 C9 109.4(3)
C4 C5 C7 109.5(3)
C9 C5 C7 109.3(3)
C4 C5 C6 113.3(2)
C9 C5 C6 107.2(3)
C7 C5 C6 108.0(3)
O6 C6 N1 120.2(3)
O6 C6 C5 122.0(3)
N1 C6 C5 117.8(3)
C8 C7 C5 115.1(3)
C8 C7 H7A 108.5
C5 C7 H7A 108.5
C8 C7 H7B 108.5
C5 C7 H7B 108.5
H7A C7 H7B 107.5
C7 C8 H8A 109.5
C7 C8 H8B 109.5
H8A C8 H8B 109.5
C7 C8 H8C 109.5
H8A C8 H8C 109.5
H8B C8 H8C 109.5
C11 C9 C10 114.2(4)
C11 C9 C5 110.5(3)
C10 C9 C5 114.9(4)
C11 C9 H9 105.4
C10 C9 H9 105.4
C5 C9 H9 105.4
C9 C11 C12 114.1(5)
C9 C11 H11A 108.7
C12 C11 H11A 108.7
C9 C11 H11B 108.7
C12 C11 H11B 108.7
H11A C11 H11B 107.6
C11 C12 C13 106.4(7)
C11 C12 H12A 110.4
C13 C12 H12A 110.4
C11 C12 H12B 110.4
C13 C12 H12B 110.4
H12A C12 H12B 108.6
C12 C13 H13A 109.5
C12 C13 H13B 109.5
H13A C13 H13B 109.5
C12 C13 H13C 109.5
H13A C13 H13C 109.5
H13B C13 H13C 109.5
C9 C10 H10A 109.5
C9 C10 H10B 109.5
H10A C10 H10B 109.5
C9 C10 H10C 109.5
H10A C10 H10C 109.5
H10B C10 H10C 109.5

loop_
_geom_bond_atom_site_label_1
_geom_bond_atom_site_label_2
_geom_bond_distance
O2 C2 1.219(4)
O4 C4 1.217(4)
O6 C6 1.201(4)
N1 C2 1.354(4)
N1 C6 1.377(4)
N1 H1 0.859(10)
N3 C2 1.373(4)
N3 C4 1.375(4)
N3 H3 0.859(10)
C4 C5 1.514(4)
C5 C9 1.532(4)
C5 C7 1.542(4)
C5 C6 1.543(4)
C7 C8 1.525(5)
C7 H7A 0.9900
C7 H7B 0.9900
C8 H8A 0.9800
C8 H8B 0.9800
C8 H8C 0.9800
C9 C11 1.508(5)
C9 C10 1.525(4)
C9 H9 1.0000
C11 C12 1.519(5)
C11 H11A 0.9900
C11 H11B 0.9900
C12 C13 1.522(6)
C12 H12A 0.9900
C12 H12B 0.9900
C13 H13A 0.9800
C13 H13B 0.9800
C13 H13C 0.9800
C10 H10A 0.9800
C10 H10B 0.9800
C10 H10C 0.9800

loop_
_geom_hbond_atom_site_label_D
_geom_hbond_atom_site_label_H
_geom_hbond_atom_site_label_A
_geom_hbond_distance_DH
_geom_hbond_distance_HA
_geom_hbond_distance_DA
_geom_hbond_angle_DHA
_geom_hbond_site_symmetry_A
N1 H1 O2 0.859(10) 2.07(2) 2.867(3) 154(4) 2_656
N3 H3 O4 0.859(10) 2.025(12) 2.880(3) 173(4) 2_655
